data_7060875
loop_
_publ_author_name
'An, Shuyi'
'Guo, Zhifen'
'Liu, Xin'
'Che, Yan'
'Xing, Hongzhu'
'Chen, Peng'

_publ_section_title
;
 Visible-light-responsive lanthanide coordination polymers for highly
 efficient photocatalytic aerobic oxidation of amines and thiols
;
_journal_issue 35
_journal_name_full 'New Journal of Chemistry'
_journal_page_first 15767
_journal_page_last 15775
_journal_paper_doi 10.1039/D1NJ02416G
_journal_volume 45
_journal_year 2021
_chemical_formula_sum 'C36 H24 N O7 Yb'
_chemical_formula_weight 755.60
_space_group_crystal_system monoclinic
_space_group_IT_number 14
_space_group_name_Hall '-P 2ybc'
_space_group_name_H-M_alt 'P 1 21/c 1'
_atom_sites_solution_hydrogens geom
_audit_creation_method SHELXL-2018/3
_audit_update_record
;
2021-07-29 deposited with the CCDC.	2021-07-30 downloaded from the CCDC.
;
_cell_angle_alpha 90
_cell_angle_beta 109.566(3)
_cell_angle_gamma 90
_cell_formula_units_Z 4
_cell_length_a 21.5768(5)
_cell_length_b 7.64833(19)
_cell_length_c 19.1013(5)
_cell_measurement_reflns_used 6796
_cell_measurement_temperature 293(2)
_cell_measurement_theta_max 28.7800
_cell_measurement_theta_min 3.4750
_cell_volume 2970.20(14)
_computing_cell_refinement 'CrysAlisPro 1.171.41.112a (Rigaku OD, 2021)'
_computing_data_collection 'CrysAlisPro 1.171.41.112a (Rigaku OD, 2021)'
_computing_data_reduction 'CrysAlisPro 1.171.41.112a (Rigaku OD, 2021)'
_computing_molecular_graphics 'Bruker SHELXTL'
_computing_publication_material 'Bruker SHELXTL'
_computing_structure_refinement 'SHELXL-2018/3 (Sheldrick, 2018)'
_computing_structure_solution 'SHELXL-2018/3 (Sheldrick, 2018)'
_diffrn_ambient_temperature 293(2)
_diffrn_measured_fraction_theta_full 0.996
_diffrn_measured_fraction_theta_max 0.982
_diffrn_measurement_device_type 'Xcalibur, Eos'
_diffrn_radiation_type MoK\a
_diffrn_radiation_wavelength 0.71073
_diffrn_reflns_av_R_equivalents 0.0395
_diffrn_reflns_av_unetI/netI 0.0520
_diffrn_reflns_Laue_measured_fraction_full 0.996
_diffrn_reflns_Laue_measured_fraction_max 0.982
_diffrn_reflns_limit_h_max 27
_diffrn_reflns_limit_h_min -27
_diffrn_reflns_limit_k_max 9
_diffrn_reflns_limit_k_min -9
_diffrn_reflns_limit_l_max 24
_diffrn_reflns_limit_l_min -16
_diffrn_reflns_number 18972
_diffrn_reflns_point_group_measured_fraction_full 0.996
_diffrn_reflns_point_group_measured_fraction_max 0.982
_diffrn_reflns_theta_full 25.242
_diffrn_reflns_theta_max 26.995
_diffrn_reflns_theta_min 2.765
_exptl_absorpt_coefficient_mu 3.202
_exptl_absorpt_correction_T_max 0.892
_exptl_absorpt_correction_T_min 0.675
_exptl_absorpt_correction_type analytical
_exptl_absorpt_process_details
;
CrysAlisPro 1.171.41.112a (Rigaku Oxford Diffraction, 2021)
Analytical numeric absorption correction using a multifaceted crystal
model based on expressions derived by R.C. Clark & J.S. Reid.
(Clark, R. C. & Reid, J. S. (1995). Acta Cryst. A51, 887-897)
Empirical absorption correction using spherical harmonics,
implemented in SCALE3 ABSPACK scaling algorithm.
;
_exptl_crystal_colour yellow
_exptl_crystal_density_diffrn 1.690
_exptl_crystal_description block
_exptl_crystal_F_000 1492
_exptl_crystal_size_max 0.218
_exptl_crystal_size_mid 0.144
_exptl_crystal_size_min 0.048
_refine_diff_density_max 1.474
_refine_diff_density_min -0.962
_refine_diff_density_rms 0.107
_refine_ls_extinction_method none
_refine_ls_goodness_of_fit_ref 1.058
_refine_ls_hydrogen_treatment constr
_refine_ls_matrix_type full
_refine_ls_number_parameters 456
_refine_ls_number_reflns 6364
_refine_ls_number_restraints 83
_refine_ls_restrained_S_all 1.055
_refine_ls_R_factor_all 0.0525
_refine_ls_R_factor_gt 0.0341
_refine_ls_shift/su_max 0.021
_refine_ls_shift/su_mean 0.001
_refine_ls_structure_factor_coef Fsqd
_refine_ls_weighting_details 'w=1/[\s^2^(Fo^2^)+(0.0169P)^2^+1.0740P] where P=(Fo^2^+2Fc^2^)/3'
_refine_ls_weighting_scheme calc
_refine_ls_wR_factor_gt 0.0539
_refine_ls_wR_factor_ref 0.0595
_reflns_Friedel_coverage 0.000
_reflns_number_gt 5033
_reflns_number_total 6364
_reflns_threshold_expression 'I > 2\s(I)'
_cod_data_source_file d1nj02416g2.cif
_cod_data_source_block Yb
_cod_depositor_comments 'Adding full bibliography for 7060873--7060875.cif.'
_cod_original_sg_symbol_H-M 'P 21/c'
_cod_database_code 7060875
_shelx_shelxl_version_number 2018/3
_shelx_space_group_comment
;
The symmetry employed for this shelxl refinement is uniquely defined
by the following loop, which should always be used as a source of
symmetry information in preference to the above space-group names.
They are only intended as comments.
;
_oxdiff_exptl_absorpt_empirical_full_min 0.937
_oxdiff_exptl_absorpt_empirical_full_max 1.044
_oxdiff_exptl_absorpt_empirical_details
;
Empirical correction (ABSPACK) includes:
- Absorption correction using spherical harmonics
- Frame scaling
;

loop_
_space_group_symop_operation_xyz
'x, y, z'
'-x, y+1/2, -z+1/2'
'-x, -y, -z'
'x, -y-1/2, z-1/2'

loop_
_atom_site_label
_atom_site_type_symbol
_atom_site_fract_x
_atom_site_fract_y
_atom_site_fract_z
_atom_site_U_iso_or_equiv
_atom_site_adp_type
_atom_site_occupancy
_atom_site_site_symmetry_order
_atom_site_calc_flag
_atom_site_refinement_flags_posn
_atom_site_refinement_flags_adp
_atom_site_refinement_flags_occupancy
_atom_site_disorder_assembly
_atom_site_disorder_group
Yb1 Yb -0.02545(2) 0.21825(2) 0.03723(2) 0.02667(6) Uani 1 1 d D . . . .
O1 O 0.08593(12) 0.1758(4) 0.07269(15) 0.0453(8) Uani 1 1 d . . . . .
O2 O 0.11739(12) -0.0543(3) 0.02043(14) 0.0343(7) Uani 1 1 d . U . . .
O3 O 0.97630(13) 0.5650(4) 0.87994(14) 0.0379(7) Uani 1 1 d . . . . .
O4 O 0.93107(13) 0.4246(4) 0.95267(14) 0.0384(7) Uani 1 1 d . . . . .
O5 O -0.02072(15) 0.0538(4) 0.14397(15) 0.0500(8) Uani 1 1 d . . . . .
O6 O 0.00457(13) -0.1126(4) 0.06448(15) 0.0435(8) Uani 1 1 d . . . . .
C1 C 0.12757(17) 0.0708(5) 0.0651(2) 0.0314(10) Uani 1 1 d . U . . .
C2 C 0.19725(17) 0.0941(5) 0.11792(19) 0.0268(9) Uani 1 1 d . . . . .
C3 C 0.25033(18) 0.0130(5) 0.1074(2) 0.0317(10) Uani 1 1 d . . . . .
H3 H 0.244455 -0.051286 0.064334 0.038 Uiso 1 1 calc R U . . .
C4 C 0.31253(18) 0.0259(5) 0.1603(2) 0.0348(10) Uani 1 1 d . . . . .
H4 H 0.348046 -0.029156 0.152408 0.042 Uiso 1 1 calc R U . . .
C5 C 0.32189(18) 0.1205(5) 0.2248(2) 0.0334(10) Uani 1 1 d . . . . .
C6 C 0.2689(2) 0.2055(6) 0.2344(2) 0.0423(11) Uani 1 1 d . . . . .
H6 H 0.274922 0.271369 0.277066 0.051 Uiso 1 1 calc R U . . .
C7 C 0.20711(18) 0.1940(5) 0.1815(2) 0.0368(10) Uani 1 1 d . . . . .
H7 H 0.171973 0.253382 0.188360 0.044 Uiso 1 1 calc R U . . .
C8 C 0.38426(19) 0.1304(6) 0.2834(2) 0.0394(11) Uani 1 1 d . . . . .
C9 C 0.43312(19) 0.1464(6) 0.3361(2) 0.0385(11) Uani 1 1 d . . . . .
C10 C 0.49127(18) 0.1682(5) 0.3995(2) 0.0340(10) Uani 1 1 d . . . . .
C11 C 0.48557(19) 0.2276(5) 0.4669(2) 0.0335(10) Uani 1 1 d . . . . .
C12 C 0.4240(2) 0.2625(6) 0.4751(3) 0.0478(12) Uani 1 1 d . . . . .
H12 H 0.385670 0.246034 0.434819 0.057 Uiso 1 1 calc R U . . .
C13 C 0.4198(2) 0.3195(6) 0.5403(3) 0.0583(14) Uani 1 1 d . . . . .
H13 H 0.378823 0.340948 0.544588 0.070 Uiso 1 1 calc R U . . .
C14 C 0.4769(3) 0.3465(6) 0.6016(3) 0.0593(14) Uani 1 1 d . . . . .
H14 H 0.473505 0.386902 0.646089 0.071 Uiso 1 1 calc R U . . .
C15 C 0.5366(2) 0.3145(6) 0.5968(2) 0.0498(13) Uani 1 1 d . . . . .
H15 H 0.573850 0.332007 0.638276 0.060 Uiso 1 1 calc R U . . .
C16 C 0.5442(2) 0.2548(5) 0.5298(2) 0.0357(10) Uani 1 1 d . . . . .
C17 C 0.60594(19) 0.2191(5) 0.5227(2) 0.0366(10) Uani 1 1 d . . . . .
C18 C 0.61147(18) 0.1555(5) 0.4557(2) 0.0331(10) Uani 1 1 d . . . . .
C19 C 0.6725(2) 0.1093(6) 0.4483(2) 0.0449(12) Uani 1 1 d . . . . .
H19 H 0.710975 0.124865 0.488475 0.054 Uiso 1 1 calc R U . . .
C20 C 0.6764(2) 0.0436(6) 0.3846(3) 0.0546(13) Uani 1 1 d . . . . .
H20 H 0.716988 0.010729 0.381882 0.065 Uiso 1 1 calc R U . . .
C21 C 0.6192(2) 0.0242(6) 0.3217(2) 0.0532(13) Uani 1 1 d . . . . .
H21 H 0.622281 -0.016678 0.277108 0.064 Uiso 1 1 calc R U . . .
C22 C 0.5600(2) 0.0652(6) 0.3266(2) 0.0456(12) Uani 1 1 d . . . . .
H22 H 0.522608 0.050301 0.285103 0.055 Uiso 1 1 calc R U . . .
C23 C 0.55295(18) 0.1301(5) 0.3929(2) 0.0330(10) Uani 1 1 d . . . . .
C24 C 0.6650(2) 0.2514(5) 0.5845(2) 0.0441(12) Uani 1 1 d . . . . .
C25 C 0.7143(2) 0.2819(6) 0.6342(2) 0.0442(11) Uani 1 1 d . . . . .
C26 C 0.77180(19) 0.3200(5) 0.6973(2) 0.0349(10) Uani 1 1 d . . . . .
C27 C 0.76855(19) 0.2973(5) 0.7679(2) 0.0404(11) Uani 1 1 d . . . . .
H27 H 0.730315 0.253618 0.773610 0.048 Uiso 1 1 calc R U . . .
C28 C 0.82161(19) 0.3389(5) 0.8297(2) 0.0348(10) Uani 1 1 d . . . . .
H28 H 0.819254 0.321474 0.876933 0.042 Uiso 1 1 calc R U . . .
C29 C 0.87844(17) 0.4065(5) 0.82167(19) 0.0251(9) Uani 1 1 d . . . . .
C30 C 0.88214(18) 0.4253(5) 0.75115(19) 0.0317(10) Uani 1 1 d . . . . .
H30 H 0.920236 0.469598 0.745243 0.038 Uiso 1 1 calc R U . . .
C31 C 0.8296(2) 0.3788(5) 0.6896(2) 0.0370(10) Uani 1 1 d . . . . .
H31 H 0.833241 0.387116 0.642525 0.044 Uiso 1 1 calc R U . . .
C32 C 0.93346(18) 0.4694(5) 0.8893(2) 0.0293(9) Uani 1 1 d . . . . .
C33 C -0.0062(2) -0.0894(7) 0.1242(2) 0.0466(12) Uani 1 1 d . . . . .
H33 H -0.003055 -0.185032 0.155330 0.056 Uiso 1 1 calc R U . . .
N1B N -0.1542(2) 0.5855(5) 0.1061(2) 0.0617(16) Uani 0.891(6) 1 d D . P A 1
C34B C -0.1396(2) 0.4665(6) 0.0587(3) 0.0453(14) Uani 0.891(6) 1 d D . P A 1
H34B H -0.158815 0.484649 0.007807 0.054 Uiso 0.891(6) 1 calc R U P A 1
C35B C -0.1233(4) 0.5638(9) 0.1823(3) 0.095(3) Uani 0.891(6) 1 d D U P A 1
H35A H -0.090643 0.473663 0.191010 0.142 Uiso 0.891(6) 1 calc R U P A 1
H35B H -0.155402 0.531149 0.204655 0.142 Uiso 0.891(6) 1 calc R U P A 1
H35C H -0.102739 0.671466 0.203669 0.142 Uiso 0.891(6) 1 calc R U P A 1
C36B C -0.1982(4) 0.7211(9) 0.0763(4) 0.125(4) Uani 0.891(6) 1 d D . P A 1
H36A H -0.176068 0.831218 0.089728 0.188 Uiso 0.891(6) 1 calc R U P A 1
H36B H -0.234010 0.714872 0.095415 0.188 Uiso 0.891(6) 1 calc R U P A 1
H36C H -0.214932 0.710629 0.023130 0.188 Uiso 0.891(6) 1 calc R U P A 1
O7B O -0.1161(6) 0.335(5) 0.0589(12) 0.031(5) Uani 0.109(6) 1 d D U P A 2
N1A N -0.1363(11) 0.533(2) 0.1314(8) 0.042(8) Uani 0.109(6) 1 d D . P A 2
C34A C -0.0972(10) 0.399(3) 0.1193(10) 0.029(6) Uani 0.109(6) 1 d D U P A 2
H34A H -0.058835 0.362411 0.155848 0.035 Uiso 0.109(6) 1 calc R U P A 2
C35A C -0.118(2) 0.615(4) 0.2003(7) 0.08(2) Uani 0.109(6) 1 d D . P A 2
H35D H -0.154285 0.618089 0.218125 0.114 Uiso 0.109(6) 1 calc R U P A 2
H35E H -0.103879 0.732742 0.195363 0.114 Uiso 0.109(6) 1 calc R U P A 2
H35F H -0.081926 0.552400 0.234900 0.114 Uiso 0.109(6) 1 calc R U P A 2
C36A C -0.1697(18) 0.619(3) 0.0654(8) 0.031(8) Uani 0.109(6) 1 d D . P A 2
H36D H -0.146204 0.604694 0.031054 0.046 Uiso 0.109(6) 1 calc R U P A 2
H36E H -0.172991 0.740953 0.075198 0.046 Uiso 0.109(6) 1 calc R U P A 2
H36F H -0.213050 0.570293 0.044286 0.046 Uiso 0.109(6) 1 calc R U P A 2
O7A O -0.10436(15) 0.3429(6) 0.0786(2) 0.0413(10) Uani 0.891(6) 1 d D U P A 1

loop_
_atom_site_aniso_label
_atom_site_aniso_U_11
_atom_site_aniso_U_22
_atom_site_aniso_U_33
_atom_site_aniso_U_23
_atom_site_aniso_U_13
_atom_site_aniso_U_12
Yb1 0.01502(8) 0.03466(11) 0.02513(9) -0.00757(8) -0.00017(6) -0.00175(7)
O1 0.0130(13) 0.0477(19) 0.0615(19) -0.0214(15) -0.0057(13) 0.0041(13)
O2 0.0203(14) 0.0367(16) 0.0392(16) -0.0154(13) 0.0010(12) -0.0052(12)
O3 0.0241(15) 0.0470(18) 0.0394(16) -0.0180(14) 0.0062(13) -0.0117(13)
O4 0.0349(16) 0.0461(18) 0.0256(15) -0.0062(13) -0.0012(13) 0.0026(13)
O5 0.060(2) 0.053(2) 0.0437(18) 0.0020(16) 0.0261(16) 0.0154(17)
O6 0.0349(17) 0.062(2) 0.0328(16) -0.0095(15) 0.0106(13) 0.0074(15)
C1 0.0144(19) 0.037(2) 0.039(2) -0.002(2) 0.0030(17) -0.0051(18)
C2 0.0176(19) 0.030(2) 0.029(2) -0.0032(18) 0.0022(16) -0.0036(16)
C3 0.022(2) 0.039(2) 0.028(2) -0.0085(18) 0.0008(17) -0.0039(18)
C4 0.016(2) 0.048(3) 0.037(2) -0.001(2) 0.0040(17) 0.0008(18)
C5 0.020(2) 0.040(3) 0.031(2) 0.001(2) -0.0045(17) -0.0046(18)
C6 0.032(2) 0.049(3) 0.033(2) -0.014(2) -0.0051(19) -0.003(2)
C7 0.022(2) 0.040(3) 0.043(2) -0.010(2) 0.0035(18) 0.0051(18)
C8 0.027(2) 0.046(3) 0.035(2) 0.001(2) -0.0038(19) -0.0019(19)
C9 0.029(2) 0.043(3) 0.034(2) 0.000(2) -0.0011(19) -0.0014(19)
C10 0.023(2) 0.036(2) 0.031(2) 0.0022(19) -0.0076(17) -0.0045(17)
C11 0.030(2) 0.033(2) 0.031(2) 0.0029(19) 0.0010(17) -0.0030(18)
C12 0.032(2) 0.054(3) 0.051(3) 0.001(2) 0.005(2) -0.002(2)
C13 0.049(3) 0.067(4) 0.064(3) -0.003(3) 0.026(3) 0.002(3)
C14 0.069(4) 0.066(4) 0.045(3) -0.012(3) 0.022(3) -0.004(3)
C15 0.056(3) 0.053(3) 0.031(2) -0.008(2) 0.003(2) -0.007(2)
C16 0.036(2) 0.034(3) 0.030(2) -0.0016(18) 0.0002(18) -0.0063(18)
C17 0.028(2) 0.041(2) 0.029(2) 0.003(2) -0.0071(17) -0.0062(19)
C18 0.026(2) 0.036(2) 0.030(2) 0.0007(19) -0.0013(17) -0.0043(18)
C19 0.027(2) 0.056(3) 0.044(3) 0.002(2) 0.002(2) -0.007(2)
C20 0.034(3) 0.071(4) 0.060(3) 0.003(3) 0.018(2) 0.008(2)
C21 0.056(3) 0.066(3) 0.036(3) -0.006(2) 0.013(2) 0.001(3)
C22 0.041(3) 0.056(3) 0.031(2) -0.006(2) -0.001(2) 0.002(2)
C23 0.028(2) 0.037(2) 0.026(2) -0.0009(19) -0.0016(17) -0.0008(18)
C24 0.037(2) 0.051(3) 0.033(2) -0.004(2) -0.0034(19) -0.006(2)
C25 0.037(3) 0.051(3) 0.032(2) 0.000(2) -0.0050(19) -0.004(2)
C26 0.026(2) 0.041(3) 0.026(2) -0.0030(19) -0.0060(17) -0.0024(18)
C27 0.023(2) 0.055(3) 0.035(2) 0.000(2) -0.0004(18) -0.012(2)
C28 0.030(2) 0.048(3) 0.0213(19) 0.0011(19) 0.0022(17) -0.0049(19)
C29 0.0196(19) 0.025(2) 0.024(2) -0.0048(16) -0.0010(16) -0.0007(16)
C30 0.024(2) 0.040(2) 0.030(2) -0.0013(19) 0.0062(17) -0.0080(18)
C31 0.039(2) 0.048(3) 0.020(2) -0.0032(19) 0.0034(18) -0.004(2)
C32 0.022(2) 0.028(2) 0.032(2) -0.0063(19) 0.0005(18) 0.0081(17)
C33 0.042(3) 0.057(3) 0.043(3) 0.010(2) 0.018(2) 0.010(2)
N1B 0.082(5) 0.055(3) 0.057(3) -0.006(2) 0.034(3) 0.015(3)
C34B 0.036(3) 0.054(3) 0.046(3) -0.012(2) 0.013(2) 0.0005(19)
C35B 0.144(8) 0.074(5) 0.070(5) -0.029(4) 0.042(5) -0.018(5)
C36B 0.165(9) 0.097(6) 0.122(6) 0.011(4) 0.059(6) 0.078(6)
O7B 0.026(6) 0.033(6) 0.031(5) -0.006(4) 0.006(4) 0.002(4)
N1A 0.041(14) 0.046(12) 0.029(8) -0.013(7) 0.000(9) 0.011(11)
C34A 0.028(7) 0.028(7) 0.030(5) -0.004(4) 0.008(4) -0.004(4)
C35A 0.09(4) 0.08(3) 0.032(10) -0.026(13) -0.013(13) 0.04(3)
C36A 0.025(15) 0.031(14) 0.028(9) -0.016(10) -0.001(11) -0.002(11)
O7A 0.0270(17) 0.053(2) 0.041(2) -0.015(2) 0.0088(16) -0.0011(16)

loop_
_atom_type_symbol
_atom_type_description
_atom_type_scat_dispersion_real
_atom_type_scat_dispersion_imag
_atom_type_scat_source
C C 0.0033 0.0016 'International Tables Vol C Tables 4.2.6.8 and 6.1.1.4'
H H 0.0000 0.0000 'International Tables Vol C Tables 4.2.6.8 and 6.1.1.4'
N N 0.0061 0.0033 'International Tables Vol C Tables 4.2.6.8 and 6.1.1.4'
O O 0.0106 0.0060 'International Tables Vol C Tables 4.2.6.8 and 6.1.1.4'
Yb Yb -0.3850 5.5486 'International Tables Vol C Tables 4.2.6.8 and 6.1.1.4'

loop_
_exptl_crystal_face_index_h
_exptl_crystal_face_index_k
_exptl_crystal_face_index_l
_exptl_crystal_face_perp_dist
3 0 -1 0.0239
-3 0 1 0.0239
0 2 1 0.0995
1 1 0 0.0856
-1 -1 0 0.0838
-1 0 2 0.0575
1 0 -2 0.0460

loop_
_geom_angle_atom_site_label_1
_geom_angle_atom_site_label_2
_geom_angle_atom_site_label_3
_geom_angle
_geom_angle_site_symmetry_1
_geom_angle_site_symmetry_3
_geom_angle_publ_flag
O4 Yb1 O6 77.82(10) 1_454 3 ?
O4 Yb1 O1 117.39(11) 1_454 . ?
O6 Yb1 O1 73.45(10) 3 . ?
O4 Yb1 O3 88.47(9) 1_454 3_666 ?
O6 Yb1 O3 131.74(10) 3 3_666 ?
O1 Yb1 O3 72.62(9) . 3_666 ?
O4 Yb1 O2 87.29(9) 1_454 3 ?
O6 Yb1 O2 77.49(10) 3 3 ?
O1 Yb1 O2 135.86(9) . 3 ?
O3 Yb1 O2 148.54(10) 3_666 3 ?
O4 Yb1 O7B 71.4(9) 1_454 . ?
O6 Yb1 O7B 135.2(5) 3 . ?
O1 Yb1 O7B 150.4(4) . . ?
O3 Yb1 O7B 79.7(6) 3_666 . ?
O2 Yb1 O7B 69.4(6) 3 . ?
O4 Yb1 O7A 77.05(14) 1_454 . ?
O6 Yb1 O7A 144.60(11) 3 . ?
O1 Yb1 O7A 141.07(10) . . ?
O3 Yb1 O7A 71.88(12) 3_666 . ?
O2 Yb1 O7A 76.80(11) 3 . ?
O4 Yb1 O5 152.42(10) 1_454 . ?
O6 Yb1 O5 125.48(11) 3 . ?
O1 Yb1 O5 86.09(11) . . ?
O3 Yb1 O5 85.02(10) 3_666 . ?
O2 Yb1 O5 84.48(10) 3 . ?
O7B Yb1 O5 81.1(9) . . ?
O7A Yb1 O5 75.45(14) . . ?
O4 Yb1 O6 147.55(9) 1_454 . ?
O6 Yb1 O6 73.81(11) 3 . ?
O1 Yb1 O6 68.87(9) . . ?
O3 Yb1 O6 122.34(9) 3_666 . ?
O2 Yb1 O6 71.56(9) 3 . ?
O7B Yb1 O6 120.3(10) . . ?
O7A Yb1 O6 119.48(15) . . ?
O5 Yb1 O6 51.67(9) . . ?
O4 Yb1 C34A 83.3(4) 1_454 . ?
O6 Yb1 C34A 157.3(4) 3 . ?
O1 Yb1 C34A 127.3(4) . . ?
O3 Yb1 C34A 59.3(4) 3_666 . ?
O2 Yb1 C34A 89.3(4) 3 . ?
O7B Yb1 C34A 23.2(3) . . ?
O5 Yb1 C34A 70.4(4) . . ?
O6 Yb1 C34A 119.7(5) . . ?
O4 Yb1 C32 80.45(10) 1_454 3_666 ?
O6 Yb1 C32 112.11(11) 3 3_666 ?
O1 Yb1 C32 61.93(9) . 3_666 ?
O3 Yb1 C32 19.74(10) 3_666 3_666 ?
O2 Yb1 C32 162.14(9) 3 3_666 ?
O7B Yb1 C32 94.2(7) . 3_666 ?
O7A Yb1 C32 87.76(13) . 3_666 ?
O5 Yb1 C32 100.46(11) . 3_666 ?
O6 Yb1 C32 124.87(8) . 3_666 ?
C34A Yb1 C32 76.5(5) . 3_666 ?
O4 Yb1 Yb1 116.14(7) 1_454 3 ?
O6 Yb1 Yb1 39.86(7) 3 3 ?
O1 Yb1 Yb1 66.03(7) . 3 ?
O3 Yb1 Yb1 138.09(7) 3_666 3 ?
O2 Yb1 Yb1 70.30(6) 3 3 ?
O7A Yb1 Yb1 143.37(12) . 3 ?
O5 Yb1 Yb1 85.63(7) . 3 ?
O6 Yb1 Yb1 33.95(6) . 3 ?
C32 Yb1 Yb1 126.90(7) 3_666 3 ?
C1 O1 Yb1 141.3(2) . . ?
C1 O2 Yb1 132.2(2) . 3 ?
C32 O3 Yb1 121.5(3) . 3_666 ?
C32 O4 Yb1 137.5(2) . 1_656 ?
C33 O5 Yb1 98.7(3) . . ?
C33 O6 Yb1 167.3(3) . 3 ?
C33 O6 Yb1 86.3(3) . . ?
Yb1 O6 Yb1 106.19(11) 3 . ?
O1 C1 O2 127.0(3) . . ?
O1 C1 C2 116.0(3) . . ?
O2 C1 C2 116.9(3) . . ?
C3 C2 C7 119.0(3) . . ?
C3 C2 C1 122.6(3) . . ?
C7 C2 C1 118.3(3) . . ?
C2 C3 C4 120.8(4) . . ?
C5 C4 C3 120.2(4) . . ?
C6 C5 C4 118.9(3) . . ?
C6 C5 C8 118.3(4) . . ?
C4 C5 C8 122.7(4) . . ?
C5 C6 C7 120.9(4) . . ?
C6 C7 C2 120.1(4) . . ?
C9 C8 C5 173.8(5) . . ?
C8 C9 C10 179.1(5) . . ?
C23 C10 C11 121.5(3) . . ?
C23 C10 C9 119.1(4) . . ?
C11 C10 C9 119.4(4) . . ?
C10 C11 C12 122.3(3) . . ?
C10 C11 C16 119.2(4) . . ?
C12 C11 C16 118.5(4) . . ?
C13 C12 C11 121.2(4) . . ?
C12 C13 C14 120.4(5) . . ?
C15 C14 C13 120.7(5) . . ?
C14 C15 C16 121.5(4) . . ?
C17 C16 C15 123.2(4) . . ?
C17 C16 C11 119.1(4) . . ?
C15 C16 C11 117.7(4) . . ?
C18 C17 C16 121.6(3) . . ?
C18 C17 C24 118.9(4) . . ?
C16 C17 C24 119.5(4) . . ?
C17 C18 C19 122.8(3) . . ?
C17 C18 C23 119.1(4) . . ?
C19 C18 C23 118.1(4) . . ?
C20 C19 C18 121.7(4) . . ?
C19 C20 C21 120.6(4) . . ?
C22 C21 C20 119.6(4) . . ?
C21 C22 C23 122.2(4) . . ?
C10 C23 C22 122.7(3) . . ?
C10 C23 C18 119.4(4) . . ?
C22 C23 C18 117.9(4) . . ?
C25 C24 C17 177.9(5) . . ?
C24 C25 C26 176.6(5) . . ?
C31 C26 C27 119.1(3) . . ?
C31 C26 C25 122.2(4) . . ?
C27 C26 C25 118.6(4) . . ?
C28 C27 C26 120.5(4) . . ?
C27 C28 C29 120.2(4) . . ?
C30 C29 C28 119.2(3) . . ?
C30 C29 C32 120.9(3) . . ?
C28 C29 C32 119.7(3) . . ?
C31 C30 C29 120.3(4) . . ?
C30 C31 C26 120.5(4) . . ?
O3 C32 O4 124.4(3) . . ?
O3 C32 C29 118.4(4) . . ?
O4 C32 C29 117.1(4) . . ?
O3 C32 Yb1 38.73(18) . 3_666 ?
O4 C32 Yb1 90.0(2) . 3_666 ?
C29 C32 Yb1 145.8(3) . 3_666 ?
O5 C33 O6 123.3(4) . . ?
C34B N1B C35B 118.0(5) . . ?
C34B N1B C36B 119.5(5) . . ?
C35B N1B C36B 122.5(5) . . ?
O7A C34B N1B 124.7(5) . . ?
C34A O7B Yb1 107.2(11) . . ?
C36A N1A C34A 110.8(19) . . ?
C36A N1A C35A 122.6(5) . . ?
C34A N1A C35A 119.5(5) . . ?
O7B C34A N1A 115.7(16) . . ?
O7B C34A Yb1 49.6(8) . . ?
N1A C34A Yb1 154.6(16) . . ?
C34B O7A Yb1 133.0(4) . . ?

loop_
_geom_bond_atom_site_label_1
_geom_bond_atom_site_label_2
_geom_bond_distance
_geom_bond_site_symmetry_2
_geom_bond_publ_flag
Yb1 O4 2.228(3) 1_454 ?
Yb1 O6 2.284(3) 3 ?
Yb1 O1 2.291(2) . ?
Yb1 O3 2.292(2) 3_666 ?
Yb1 O2 2.293(2) 3 ?
Yb1 O7B 2.309(3) . ?
Yb1 O7A 2.309(3) . ?
Yb1 O5 2.368(3) . ?
Yb1 O6 2.621(3) . ?
Yb1 Yb1 3.9269(3) 3 ?
O1 C1 1.249(4) . ?
O2 C1 1.251(4) . ?
O3 C32 1.237(5) . ?
O4 C32 1.276(4) . ?
O5 C33 1.233(5) . ?
O6 C33 1.251(5) . ?
C1 C2 1.515(4) . ?
C2 C3 1.375(5) . ?
C2 C7 1.389(5) . ?
C3 C4 1.387(4) . ?
C4 C5 1.385(5) . ?
C5 C6 1.379(6) . ?
C5 C8 1.436(5) . ?
C6 C7 1.380(5) . ?
C8 C9 1.195(5) . ?
C9 C10 1.432(5) . ?
C10 C23 1.409(5) . ?
C10 C11 1.409(5) . ?
C11 C12 1.414(6) . ?
C11 C16 1.438(5) . ?
C12 C13 1.351(6) . ?
C13 C14 1.402(6) . ?
C14 C15 1.344(6) . ?
C15 C16 1.418(6) . ?
C16 C17 1.410(6) . ?
C17 C18 1.410(5) . ?
C17 C24 1.440(5) . ?
C18 C19 1.417(6) . ?
C18 C23 1.434(5) . ?
C19 C20 1.344(6) . ?
C20 C21 1.413(6) . ?
C21 C22 1.348(6) . ?
C22 C23 1.415(5) . ?
C24 C25 1.188(5) . ?
C25 C26 1.440(5) . ?
C26 C31 1.380(5) . ?
C26 C27 1.385(5) . ?
C27 C28 1.379(5) . ?
C28 C29 1.386(5) . ?
C29 C30 1.383(5) . ?
C29 C32 1.510(5) . ?
C30 C31 1.379(5) . ?
N1B C34B 1.391(3) . ?
N1B C35B 1.393(3) . ?
N1B C36B 1.393(3) . ?
C34B O7A 1.194(6) . ?
O7B C34A 1.194(6) . ?
N1A C36A 1.392(3) . ?
N1A C34A 1.392(3) . ?
N1A C35A 1.392(3) . ?

loop_
_exptl_oxdiff_crystal_face_indexfrac_h
_exptl_oxdiff_crystal_face_indexfrac_k
_exptl_oxdiff_crystal_face_indexfrac_l
_exptl_oxdiff_crystal_face_x
_exptl_oxdiff_crystal_face_y
_exptl_oxdiff_crystal_face_z
2.9990 0.0008 -1.0047 0.0186 0.0931 0.0270
-2.9990 -0.0008 1.0047 -0.0186 -0.0931 -0.0270
-0.0057 2.0017 0.9964 -0.0147 -0.0518 0.1819
0.9966 1.0010 -0.0035 -0.0073 0.0071 0.0986
-0.9966 -1.0010 0.0035 0.0073 -0.0071 -0.0986
-0.9968 0.0007 2.0026 0.0551 -0.0504 0.0047
0.9968 -0.0007 -2.0026 -0.0551 0.0504 -0.0047
